data_2208575
loop_
_publ_author_name
'Muhammad, Sultan'
'Mazhar, Muhammad'
'Zeller, Matthias'
'Hunter, Allen D.'

_publ_section_title
;Bis[2-(dimethylamino)ethanol-\k^2^<i>N</i>,<i>O</i>](2,4-pentanedionato-\k^2^<i>O</i>,<i>O</i>')nickel(II)
 acetate
;
_journal_coeditor_code CV6645
_journal_issue 4
_journal_name_full 'Acta Crystallographica Section E'
_journal_page_first m824
_journal_page_last m826
_journal_paper_doi 10.1107/S1600536806009482
_journal_volume 62
_journal_year 2006
_chemical_formula_iupac '[Ni (C5 H7 O2) (C4 H11 N O)2] (C2 H3 O2)'
_chemical_formula_moiety 'C13 H29 N2 Ni O4, C2 H3 O2'
_chemical_formula_sum 'C15 H32 N2 Ni O6'
_chemical_formula_weight 395.14
_chemical_name_systematic
;Bis[2-(dimethylamino)ethanol-\k^2^N,O](2,4-pentanedionate-\k^2^O,O')nickel(II)
acetate
;
_space_group_IT_number 19
_symmetry_cell_setting orthorhombic
_symmetry_space_group_name_Hall 'P 2ac 2ab'
_symmetry_space_group_name_H-M 'P 21 21 21'
_atom_sites_solution_hydrogens geom
_atom_sites_solution_primary direct
_atom_sites_solution_secondary difmap
_audit_creation_method SHELXL-97
_cell_angle_alpha 90.00
_cell_angle_beta 90.00
_cell_angle_gamma 90.00
_cell_formula_units_Z 4
_cell_length_a 8.5456(10)
_cell_length_b 12.5165(15)
_cell_length_c 18.109(2)
_cell_measurement_reflns_used 8795
_cell_measurement_temperature 100(2)
_cell_measurement_theta_max 30.57
_cell_measurement_theta_min 2.64
_cell_volume 1937.0(4)
_computing_cell_refinement 'SAINT-Plus (Bruker, 2003)'
_computing_data_collection 'SMART (Bruker, 2002)'
_computing_data_reduction SAINT-Plus
_computing_molecular_graphics SHELXTL
_computing_publication_material SHELXTL
_computing_structure_refinement SHELXTL
_computing_structure_solution 'SHELXTL (Bruker, 2000)'
_diffrn_ambient_temperature 100(2)
_diffrn_measured_fraction_theta_full 1.000
_diffrn_measured_fraction_theta_max 1.000
_diffrn_measurement_device_type 'Bruker SMART APEX CCD'
_diffrn_measurement_method \w
_diffrn_radiation_monochromator graphite
_diffrn_radiation_source 'fine-focus sealed tube'
_diffrn_radiation_type MoK\a
_diffrn_radiation_wavelength 0.71073
_diffrn_reflns_av_R_equivalents 0.0270
_diffrn_reflns_av_sigmaI/netI 0.0231
_diffrn_reflns_limit_h_max 11
_diffrn_reflns_limit_h_min -11
_diffrn_reflns_limit_k_max 16
_diffrn_reflns_limit_k_min -16
_diffrn_reflns_limit_l_max 24
_diffrn_reflns_limit_l_min -23
_diffrn_reflns_number 19915
_diffrn_reflns_theta_full 28.28
_diffrn_reflns_theta_max 28.28
_diffrn_reflns_theta_min 1.98
_diffrn_standards_number 0
_exptl_absorpt_coefficient_mu 1.032
_exptl_absorpt_correction_T_max 0.704
_exptl_absorpt_correction_T_min 0.571
_exptl_absorpt_correction_type multi-scan
_exptl_absorpt_process_details '(SADABS in SAINT-Plus; Bruker, 2003)'
_exptl_crystal_colour blue
_exptl_crystal_density_diffrn 1.355
_exptl_crystal_density_method 'not measured'
_exptl_crystal_description block
_exptl_crystal_F_000 848
_exptl_crystal_size_max 0.52
_exptl_crystal_size_mid 0.52
_exptl_crystal_size_min 0.34
_refine_diff_density_max 0.656
_refine_diff_density_min -0.255
_refine_ls_abs_structure_details '(Flack, 1983), 2077 Friedel pairs'
_refine_ls_abs_structure_Flack -0.008(8)
_refine_ls_extinction_method none
_refine_ls_goodness_of_fit_ref 1.066
_refine_ls_hydrogen_treatment mixed
_refine_ls_matrix_type full
_refine_ls_number_parameters 230
_refine_ls_number_reflns 4812
_refine_ls_number_restraints 1
_refine_ls_restrained_S_all 1.066
_refine_ls_R_factor_all 0.0247
_refine_ls_R_factor_gt 0.0243
_refine_ls_shift/su_max 0.002
_refine_ls_shift/su_mean 0.000
_refine_ls_structure_factor_coef Fsqd
_refine_ls_weighting_details 'calc w=1/[\s^2^(Fo^2^)+(0.0383P)^2^+0.3423P] where P=(Fo^2^+2Fc^2^)/3'
_refine_ls_weighting_scheme calc
_refine_ls_wR_factor_gt 0.0623
_refine_ls_wR_factor_ref 0.0626
_reflns_number_gt 4717
_reflns_number_total 4812
_reflns_threshold_expression I>2\s(I)
_cod_data_source_file cv6645.cif
_cod_data_source_block I
_cod_depositor_comments
;
The following automatic conversions were performed:
'_symmetry_cell_setting' value 'Orthorhombic' changed to 'orthorhombic'
according to '/home/saulius/struct/CIF-dictionaries/cif_core.dic'
dictionary named 'cif_core.dic' version 2.4.1 from 2010-06-29.

Automatic conversion script
Id: cif_fix_enum 1527 2010-12-29 10:47:43Z saulius 

The following automatic conversions were performed:

'_symmetry_cell_setting' value 'Orthorhombic' changed to
'orthorhombic' according to
/home/saulius/struct/CIF-dictionaries/cif_core.dic dictionary named
'cif_core.dic' version 2.4.1 from 2010-06-29.

Automatic conversion script
Id: cif_fix_values 1715 2011-07-08 13:25:40Z adriana 
;
_cod_database_code 2208575
_cod_database_fobs_code 2208575

loop_
_symmetry_equiv_pos_as_xyz
'x, y, z'
'-x+1/2, -y, z+1/2'
'-x, y+1/2, -z+1/2'
'x+1/2, -y+1/2, -z'

loop_
_atom_site_type_symbol
_atom_site_label
_atom_site_fract_x
_atom_site_fract_y
_atom_site_fract_z
_atom_site_U_iso_or_equiv
_atom_site_adp_type
_atom_site_calc_flag
_atom_site_refinement_flags
_atom_site_occupancy
C C1 0.60500(18) 0.66196(13) 0.60074(9) 0.0249(3) Uani d . 1
H H1A 0.5478 0.6815 0.6463 0.030 Uiso calc R 1
H H1B 0.6341 0.7286 0.5747 0.030 Uiso calc R 1
C C2 0.7508(2) 0.59964(14) 0.62032(9) 0.0276(3) Uani d . 1
H H2A 0.8237 0.6459 0.6483 0.033 Uiso calc R 1
H H2B 0.7226 0.5380 0.6519 0.033 Uiso calc R 1
C C3 0.9219(2) 0.64728(14) 0.51841(10) 0.0312(3) Uani d . 1
H H3A 0.8543 0.7085 0.5074 0.047 Uiso calc R 1
H H3B 0.9694 0.6211 0.4726 0.047 Uiso calc R 1
H H3C 1.0045 0.6693 0.5528 0.047 Uiso calc R 1
C C4 0.9352(2) 0.47273(15) 0.57179(11) 0.0343(4) Uani d . 1
H H4A 1.0156 0.4990 0.6058 0.051 Uiso calc R 1
H H4B 0.9851 0.4453 0.5269 0.051 Uiso calc R 1
H H4C 0.8757 0.4153 0.5956 0.051 Uiso calc R 1
C C5 0.51096(19) 0.29876(12) 0.49791(8) 0.0236(3) Uani d . 1
H H5A 0.4713 0.2410 0.5303 0.028 Uiso calc R 1
H H5B 0.5697 0.2656 0.4567 0.028 Uiso calc R 1
C C6 0.37488(18) 0.36292(12) 0.46764(8) 0.0242(3) Uani d . 1
H H6A 0.3088 0.3167 0.4361 0.029 Uiso calc R 1
H H6B 0.3098 0.3896 0.5089 0.029 Uiso calc R 1
C C7 0.31447(19) 0.53981(14) 0.42011(10) 0.0280(3) Uani d . 1
H H7A 0.2226 0.5138 0.3932 0.042 Uiso calc R 1
H H7B 0.3583 0.6019 0.3944 0.042 Uiso calc R 1
H H7C 0.2836 0.5604 0.4702 0.042 Uiso calc R 1
C C8 0.46915(19) 0.41886(14) 0.34786(8) 0.0250(3) Uani d . 1
H H8A 0.5406 0.3577 0.3494 0.038 Uiso calc R 1
H H8B 0.5184 0.4776 0.3206 0.038 Uiso calc R 1
H H8C 0.3719 0.3980 0.3231 0.038 Uiso calc R 1
C C9 0.96996(19) 0.39287(13) 0.31741(9) 0.0252(3) Uani d . 1
H H9A 1.0472 0.3658 0.3528 0.038 Uiso calc R 1
H H9B 1.0237 0.4318 0.2779 0.038 Uiso calc R 1
H H9C 0.9118 0.3328 0.2962 0.038 Uiso calc R 1
C C10 0.85782(18) 0.46704(11) 0.35649(7) 0.0197(3) Uani d . 1
C C11 0.83125(18) 0.56826(12) 0.32549(8) 0.0221(3) Uani d . 1
H H11 0.8880 0.5861 0.2821 0.027 Uiso calc R 1
C C12 0.72739(18) 0.64519(12) 0.35360(8) 0.0206(3) Uani d . 1
C C13 0.7027(2) 0.74607(12) 0.30883(9) 0.0269(3) Uani d . 1
H H13A 0.5933 0.7500 0.2928 0.040 Uiso calc R 1
H H13B 0.7712 0.7449 0.2654 0.040 Uiso calc R 1
H H13C 0.7275 0.8085 0.3393 0.040 Uiso calc R 1
N N1 0.82795(14) 0.56124(10) 0.55227(7) 0.0204(2) Uani d . 1
N N2 0.43389(16) 0.45400(11) 0.42390(7) 0.0210(3) Uani d . 1
Ni Ni1 0.64358(2) 0.509957(13) 0.479776(9) 0.01552(5) Uani d . 1
O O1 0.50721(13) 0.59785(9) 0.55439(6) 0.0199(2) Uani d D 1
H H1 0.437(2) 0.5628(17) 0.5761(11) 0.030 Uiso d D 1
O O2 0.61238(12) 0.36779(8) 0.53916(6) 0.0199(2) Uani d D 1
H H2 0.570(2) 0.3759(17) 0.5822(10) 0.030 Uiso d D 1
O O3 0.79365(13) 0.42992(8) 0.41460(6) 0.0203(2) Uani d . 1
O O4 0.65014(14) 0.63834(8) 0.41335(6) 0.0210(2) Uani d . 1
C C14 0.34835(19) 0.41806(11) 0.67055(7) 0.0211(3) Uani d . 1
C C15 0.2287(2) 0.36800(16) 0.72201(10) 0.0346(4) Uani d . 1
H H15A 0.1448 0.4194 0.7318 0.052 Uiso calc R 1
H H15B 0.2796 0.3483 0.7686 0.052 Uiso calc R 1
H H15C 0.1846 0.3040 0.6988 0.052 Uiso calc R 1
O O5 0.47920(13) 0.37265(9) 0.66591(6) 0.0242(2) Uani d . 1
O O6 0.30770(13) 0.50020(10) 0.63573(6) 0.0268(2) Uani d . 1

loop_
_atom_site_aniso_label
_atom_site_aniso_U_11
_atom_site_aniso_U_22
_atom_site_aniso_U_33
_atom_site_aniso_U_12
_atom_site_aniso_U_13
_atom_site_aniso_U_23
C1 0.0249(8) 0.0223(7) 0.0274(7) 0.0002(6) 0.0004(6) -0.0087(6)
C2 0.0276(8) 0.0310(8) 0.0242(7) -0.0027(7) -0.0026(6) -0.0019(6)
C3 0.0277(8) 0.0347(8) 0.0313(8) -0.0114(7) 0.0005(7) -0.0001(8)
C4 0.0261(8) 0.0322(9) 0.0447(10) 0.0049(7) -0.0091(7) -0.0028(8)
C5 0.0277(7) 0.0176(6) 0.0255(7) -0.0038(6) 0.0004(6) -0.0010(5)
C6 0.0213(7) 0.0252(7) 0.0262(7) -0.0066(6) 0.0003(6) -0.0017(5)
C7 0.0220(7) 0.0299(8) 0.0320(8) 0.0042(6) -0.0078(6) -0.0044(6)
C8 0.0267(8) 0.0274(8) 0.0210(7) -0.0019(6) -0.0034(6) -0.0029(6)
C9 0.0272(8) 0.0224(8) 0.0260(8) 0.0001(6) 0.0077(6) -0.0026(6)
C10 0.0184(6) 0.0214(6) 0.0191(6) -0.0025(6) 0.0015(5) -0.0022(5)
C11 0.0245(7) 0.0217(7) 0.0201(6) -0.0012(6) 0.0044(6) 0.0016(5)
C12 0.0207(7) 0.0196(7) 0.0214(7) -0.0021(5) -0.0007(5) 0.0028(5)
C13 0.0319(8) 0.0220(7) 0.0269(7) 0.0004(6) 0.0032(7) 0.0076(6)
N1 0.0167(6) 0.0213(6) 0.0231(6) -0.0013(5) -0.0012(5) -0.0007(5)
N2 0.0209(6) 0.0215(6) 0.0205(6) -0.0008(5) -0.0012(5) -0.0018(5)
Ni1 0.01556(8) 0.01454(8) 0.01646(8) -0.00044(6) 0.00090(6) -0.00003(6)
O1 0.0183(5) 0.0203(5) 0.0210(5) -0.0010(4) 0.0011(4) -0.0012(4)
O2 0.0216(5) 0.0188(5) 0.0194(5) -0.0012(4) 0.0016(4) 0.0001(4)
O3 0.0222(5) 0.0189(5) 0.0200(5) 0.0010(4) 0.0034(4) 0.0008(4)
O4 0.0229(5) 0.0181(5) 0.0218(4) 0.0013(4) 0.0033(4) 0.0020(4)
C14 0.0235(6) 0.0221(6) 0.0176(6) -0.0032(6) 0.0005(6) -0.0041(5)
C15 0.0376(10) 0.0331(9) 0.0330(9) 0.0019(8) 0.0160(8) 0.0036(7)
O5 0.0244(5) 0.0285(6) 0.0197(5) 0.0016(4) 0.0004(4) 0.0014(4)
O6 0.0234(5) 0.0239(5) 0.0330(5) 0.0010(4) 0.0047(4) 0.0041(5)

loop_
_atom_type_symbol
_atom_type_description
_atom_type_scat_dispersion_real
_atom_type_scat_dispersion_imag
_atom_type_scat_source
C C 0.0033 0.0016 'International Tables Vol C Tables 4.2.6.8 and 6.1.1.4'
H H 0.0000 0.0000 'International Tables Vol C Tables 4.2.6.8 and 6.1.1.4'
N N 0.0061 0.0033 'International Tables Vol C Tables 4.2.6.8 and 6.1.1.4'
O O 0.0106 0.0060 'International Tables Vol C Tables 4.2.6.8 and 6.1.1.4'
Ni Ni 0.3393 1.1124 'International Tables Vol C Tables 4.2.6.8 and 6.1.1.4'

loop_
_geom_angle_atom_site_label_1
_geom_angle_atom_site_label_2
_geom_angle_atom_site_label_3
_geom_angle
_geom_angle_publ_flag
O1 C1 C2 109.25(12) ?
O1 C1 H1A 109.8 ?
C2 C1 H1A 109.8 ?
O1 C1 H1B 109.8 ?
C2 C1 H1B 109.8 ?
H1A C1 H1B 108.3 ?
N1 C2 C1 109.86(13) ?
N1 C2 H2A 109.7 ?
C1 C2 H2A 109.7 ?
N1 C2 H2B 109.7 ?
C1 C2 H2B 109.7 ?
H2A C2 H2B 108.2 ?
N1 C3 H3A 109.5 ?
N1 C3 H3B 109.5 ?
H3A C3 H3B 109.5 ?
N1 C3 H3C 109.5 ?
H3A C3 H3C 109.5 ?
H3B C3 H3C 109.5 ?
N1 C4 H4A 109.5 ?
N1 C4 H4B 109.5 ?
H4A C4 H4B 109.5 ?
N1 C4 H4C 109.5 ?
H4A C4 H4C 109.5 ?
H4B C4 H4C 109.5 ?
O2 C5 C6 109.45(12) ?
O2 C5 H5A 109.8 ?
C6 C5 H5A 109.8 ?
O2 C5 H5B 109.8 ?
C6 C5 H5B 109.8 ?
H5A C5 H5B 108.2 ?
N2 C6 C5 109.94(12) ?
N2 C6 H6A 109.7 ?
C5 C6 H6A 109.7 ?
N2 C6 H6B 109.7 ?
C5 C6 H6B 109.7 ?
H6A C6 H6B 108.2 ?
N2 C7 H7A 109.5 ?
N2 C7 H7B 109.5 ?
H7A C7 H7B 109.5 ?
N2 C7 H7C 109.5 ?
H7A C7 H7C 109.5 ?
H7B C7 H7C 109.5 ?
N2 C8 H8A 109.5 ?
N2 C8 H8B 109.5 ?
H8A C8 H8B 109.5 ?
N2 C8 H8C 109.5 ?
H8A C8 H8C 109.5 ?
H8B C8 H8C 109.5 ?
C10 C9 H9A 109.5 ?
C10 C9 H9B 109.5 ?
H9A C9 H9B 109.5 ?
C10 C9 H9C 109.5 ?
H9A C9 H9C 109.5 ?
H9B C9 H9C 109.5 ?
O3 C10 C11 126.12(14) ?
O3 C10 C9 115.84(13) ?
C11 C10 C9 118.03(13) ?
C10 C11 C12 125.15(14) ?
C10 C11 H11 117.4 ?
C12 C11 H11 117.4 ?
O4 C12 C11 126.19(14) ?
O4 C12 C13 116.07(14) ?
C11 C12 C13 117.73(13) ?
C12 C13 H13A 109.5 ?
C12 C13 H13B 109.5 ?
H13A C13 H13B 109.5 ?
C12 C13 H13C 109.5 ?
H13A C13 H13C 109.5 ?
H13B C13 H13C 109.5 ?
C3 N1 C2 110.58(13) ?
C3 N1 C4 107.96(13) ?
C2 N1 C4 108.68(13) ?
C3 N1 Ni1 111.29(10) ?
C2 N1 Ni1 106.23(9) ?
C4 N1 Ni1 112.09(10) ?
C8 N2 C6 109.87(12) ?
C8 N2 C7 108.25(12) ?
C6 N2 C7 110.41(13) ?
C8 N2 Ni1 111.21(10) ?
C6 N2 Ni1 106.29(9) ?
C7 N2 Ni1 110.82(10) ?
O4 Ni1 O3 91.68(4) y
O4 Ni1 O1 88.95(4) y
O3 Ni1 O1 174.06(5) y
O4 Ni1 O2 171.97(4) y
O3 Ni1 O2 87.67(4) y
O1 Ni1 O2 92.53(4) y
O4 Ni1 N1 96.11(5) y
O3 Ni1 N1 92.28(5) y
O1 Ni1 N1 81.78(5) y
O2 Ni1 N1 91.92(5) y
O4 Ni1 N2 90.11(5) y
O3 Ni1 N2 95.28(5) y
O1 Ni1 N2 90.63(5) y
O2 Ni1 N2 81.98(5) y
N1 Ni1 N2 170.07(5) y
C1 O1 Ni1 110.35(9) ?
C1 O1 H1 115.7(14) ?
Ni1 O1 H1 115.1(15) ?
C5 O2 Ni1 108.73(8) ?
C5 O2 H2 106.5(14) ?
Ni1 O2 H2 114.6(14) ?
C10 O3 Ni1 125.29(9) ?
C12 O4 Ni1 125.36(10) ?
O6 C14 O5 125.65(14) ?
O6 C14 C15 117.39(15) ?
O5 C14 C15 116.95(14) ?
C14 C15 H15A 109.5 ?
C14 C15 H15B 109.5 ?
H15A C15 H15B 109.5 ?
C14 C15 H15C 109.5 ?
H15A C15 H15C 109.5 ?
H15B C15 H15C 109.5 ?

loop_
_geom_bond_atom_site_label_1
_geom_bond_atom_site_label_2
_geom_bond_distance
_geom_bond_publ_flag
C1 O1 1.4306(18) ?
C1 C2 1.512(2) ?
C1 H1A 0.9900 ?
C1 H1B 0.9900 ?
C2 N1 1.478(2) ?
C2 H2A 0.9900 ?
C2 H2B 0.9900 ?
C3 N1 1.477(2) ?
C3 H3A 0.9800 ?
C3 H3B 0.9800 ?
C3 H3C 0.9800 ?
C4 N1 1.480(2) ?
C4 H4A 0.9800 ?
C4 H4B 0.9800 ?
C4 H4C 0.9800 ?
C5 O2 1.4337(18) ?
C5 C6 1.516(2) ?
C5 H5A 0.9900 ?
C5 H5B 0.9900 ?
C6 N2 1.477(2) ?
C6 H6A 0.9900 ?
C6 H6B 0.9900 ?
C7 N2 1.483(2) ?
C7 H7A 0.9800 ?
C7 H7B 0.9800 ?
C7 H7C 0.9800 ?
C8 N2 1.4765(19) ?
C8 H8A 0.9800 ?
C8 H8B 0.9800 ?
C8 H8C 0.9800 ?
C9 C10 1.510(2) ?
C9 H9A 0.9800 ?
C9 H9B 0.9800 ?
C9 H9C 0.9800 ?
C10 O3 1.2744(18) ?
C10 C11 1.404(2) ?
C11 C12 1.405(2) ?
C11 H11 0.9500 ?
C12 O4 1.2704(18) ?
C12 C13 1.515(2) ?
C13 H13A 0.9800 ?
C13 H13B 0.9800 ?
C13 H13C 0.9800 ?
N1 Ni1 2.1489(13) y
N2 Ni1 2.1738(13) y
Ni1 O4 2.0080(10) y
Ni1 O3 2.0102(11) y
Ni1 O1 2.0962(11) y
Ni1 O2 2.0961(11) y
O1 H1 0.839(18) ?
O2 H2 0.867(18) ?
C14 O6 1.2550(19) ?
C14 O5 1.257(2) ?
C14 C15 1.519(2) ?
C15 H15A 0.9800 ?
C15 H15B 0.9800 ?
C15 H15C 0.9800 ?

loop_
_geom_hbond_atom_site_label_D
_geom_hbond_atom_site_label_H
_geom_hbond_atom_site_label_A
_geom_hbond_distance_DH
_geom_hbond_distance_HA
_geom_hbond_distance_DA
_geom_hbond_angle_DHA
O1 H1 O6 0.839(18) 1.734(18) 2.5634(16) 169(2)
O2 H2 O5 0.867(18) 1.702(18) 2.5627(15) 172(2)
